data_7131501
loop_
_publ_author_name
'Bakthadoss, Manickam'
'Hussain, Mir Ashiq'
'Reddy, Tadiparthi Thirupathi'

_publ_section_title
;
 Palladium-catalyzed remote <i>meta</i>-C-H olefination of cinnamates.
;
_journal_issue 35
_journal_name_full 'Chemical communications (Cambridge, England)'
_journal_page_first 5249
_journal_page_last 5252
_journal_paper_doi 10.1039/d3cc00289f
_journal_volume 59
_journal_year 2023
_chemical_formula_moiety 'C23 H18 Br N O6'
_chemical_formula_sum 'C23 H18 Br N O6'
_chemical_formula_weight 484.29
_space_group_crystal_system monoclinic
_space_group_IT_number 14
_space_group_name_Hall '-P 2ybc'
_space_group_name_H-M_alt 'P 1 21/c 1'
_atom_sites_solution_hydrogens geom
_atom_sites_solution_primary iterative
_audit_creation_date 2022-06-17
_audit_creation_method
;
Olex2 1.3-ac4
(compiled 2018.12.18 svn.r3554 for Rigaku Oxford Diffraction, GUI svn.r1)
;
_audit_update_record
;
2023-01-10 deposited with the CCDC.	2023-03-29 downloaded from the CCDC.
;
_cell_angle_alpha 90
_cell_angle_beta 95.6790(10)
_cell_angle_gamma 90
_cell_formula_units_Z 4
_cell_length_a 7.99040(10)
_cell_length_b 22.6800(2)
_cell_length_c 11.91330(10)
_cell_measurement_reflns_used 32118
_cell_measurement_temperature 100
_cell_measurement_theta_max 68.0970
_cell_measurement_theta_min 3.6940
_cell_volume 2148.36(4)
_computing_cell_refinement 'CrysAlisPro 1.171.40.53 (Rigaku OD, 2019)'
_computing_data_collection 'CrysAlisPro 1.171.40.53 (Rigaku OD, 2019)'
_computing_data_reduction 'CrysAlisPro 1.171.40.53 (Rigaku OD, 2019)'
_computing_molecular_graphics 'Olex2 (Dolomanov et al., 2009)'
_computing_publication_material 'Olex2 (Dolomanov et al., 2009)'
_computing_structure_refinement 'ShelXL (Sheldrick, 2015)'
_computing_structure_solution 'olex2.solve (Bourhis et al., 2015)'
_diffrn_ambient_temperature 100
_diffrn_detector_area_resol_mean 10.0000
_diffrn_detector_type HyPix3000
_diffrn_measured_fraction_theta_full 0.998
_diffrn_measured_fraction_theta_max 0.996
_diffrn_measurement_details
;
List of Runs (angles in degrees, time in seconds):

  # Type    Start    End  Width  t~exp~   \w     \q     \k     \f   Frames
#--------------------------------------------------------------------------
  1  \w     44.00 127.00   0.50    0.20    --   96.67-145.00 -60.00  166
  2  \w     44.00 127.00   0.50    0.20    --   96.67-145.00   0.00  166
  3  \w     22.00 106.00   0.50    0.20    --   96.67 -96.00  90.00  168
  4  \w     30.00 109.00   0.50    0.20    --   96.67-117.00  90.00  158
  5  \w     18.00  79.00   0.50    0.20    --   40.33-104.00 150.00  122
  6  \w     28.00 105.00   0.50    0.20    --   96.67 -77.00 120.00  154
  7  \w     41.00  99.00   0.50    0.20    --   40.33-138.00 -30.00  116
  8  \w     29.00  68.00   0.50    0.20    --   96.67 -59.00 120.00   78
  9  \w     29.00  83.00   0.50    0.20    --   96.67 -68.00 -30.00  108
 10  \w     28.00 105.00   0.50    0.20    --   96.67 -77.00 -90.00  154
 11  \w     29.00  68.00   0.50    0.20    --   96.67 -59.00-180.00   78
 12  \w     41.00  99.00   0.50    0.20    --   40.33-138.00-180.00  116
 13  \w     29.00  83.00   0.50    0.20    --   96.67 -68.00 -60.00  108
 14  \w     30.00  57.00   0.50    0.20    --   96.67 -50.00-150.00   54
 15  \w     30.00  57.00   0.50    0.20    --   96.67 -50.00 -60.00   54
 16  \w     30.00  57.00   0.50    0.20    --   96.67 -50.00 -30.00   54
 17  \w     30.00  57.00   0.50    0.20    --   96.67 -50.00   0.00   54
 18  \w     30.00  57.00   0.50    0.20    --   96.67 -50.00  60.00   54
 19  \w     30.00  57.00   0.50    0.20    --   96.67 -50.00  90.00   54
 20  \w     29.00  68.00   0.50    0.20    --   96.67 -59.00 150.00   78
 21  \w    -26.00  43.00   0.50    0.20    --   40.33 -38.00  94.00  138
 22  \w    -30.00  31.00   0.50    0.20    --   40.33 -25.00 -30.00  122
 23  \w     82.00 167.00   0.50    0.20    --   96.67  25.00   0.00  170
 24  \w     75.00 164.00   0.50    0.20    --   96.67  59.00 -30.00  178
 25  \w     75.00 164.00   0.50    0.20    --   96.67  59.00   0.00  178
 26  \w     75.00 164.00   0.50    0.20    --   96.67  59.00 -90.00  178
 27  \w     75.00 164.00   0.50    0.20    --   96.67  59.00  30.00  178
 28  \w     78.00 163.00   0.50    0.20    --   96.67  50.00  60.00  170
 29  \w     75.00 164.00   0.50    0.20    --   96.67  59.00  90.00  178
 30  \w     70.00 165.00   0.50    0.20    --   96.67  77.00 120.00  190
 31  \w     14.00 109.00   0.50    0.20    --   40.33  77.00 150.00  190
 32  \w     70.00 165.00   0.50    0.20    --   96.67  77.00 150.00  190
 33  \w     78.00 163.00   0.50    0.20    --   96.67  50.00 -60.00  170
 34  \w     81.00 163.00   0.50    0.20    --   96.67  38.00-111.00  164
 35  \w     25.00 107.00   0.50    0.20    --   40.33  38.00-111.00  164
 36  \w     99.00 164.00   0.50    0.20    --   96.67 117.00-120.00  130
 37  \w    105.00 170.00   0.50    0.20    --   96.67  96.00-180.00  130
 38  \w    105.00 170.00   0.50    0.20    --   96.67  96.00-150.00  130
 39  \w     99.00 164.00   0.50    0.20    --   96.67 117.00 150.00  130
 40  \w    -43.00  26.00   0.50    0.20    --  -40.33  38.00-111.00  138
 41  \w    -24.00  35.00   0.50    0.20    --  -40.33  12.00-180.00  118
 42  \w    -31.00  30.00   0.50    0.20    --  -40.33  25.00 -30.00  122
 43  \w    -43.00  26.00   0.50    0.20    --  -40.33  38.00 -30.00  138
 44  \w    -47.00 -15.00   0.50    0.20    --  -82.50  42.00  30.00   64
 45  \w    -47.00 -15.00   0.50    0.20    --  -82.50  42.00 120.00   64
 46  \w    -78.00   4.00   0.50    0.20    --  -40.33 104.00  30.00  164
 47  \w    -43.00 -16.00   0.50    0.20    --  -82.50  38.00-111.00   54
 48  \w   -109.00 -13.00   0.50    0.20    --  -40.33 -77.00  30.00  192
 49  \w   -109.00 -13.00   0.50    0.20    --  -40.33 -77.00  90.00  192
 50  \w   -109.00 -13.00   0.50    0.20    --  -40.33 -77.00 -60.00  192
 51  \w   -109.00 -13.00   0.50    0.20    --  -40.33 -77.00  60.00  192
 52  \w   -109.00 -13.00   0.50    0.20    --  -40.33 -77.00 -30.00  192
 53  \w   -109.00 -13.00   0.50    0.20    --  -40.33 -77.00 -90.00  192
 54  \w   -109.00 -13.00   0.50    0.20    --  -40.33 -77.00-120.00  192
 55  \w   -109.00 -13.00   0.50    0.20    --  -40.33 -77.00-150.00  192
 56  \w   -109.00 -13.00   0.50    0.20    --  -40.33 -77.00-180.00  192
 57  \w   -110.00 -26.00   0.50    0.20    --  -40.33 -25.00 -60.00  168
 58  \w   -109.00 -13.00   0.50    0.20    --  -40.33 -77.00   0.00  192
 59  \w   -109.00 -13.00   0.50    0.20    --  -40.33 -77.00 150.00  192
 60  \w   -106.00 -25.00   0.50    0.20    --  -40.33 -38.00  94.00  162
 61  \w   -150.00 -69.00   0.50    0.20    --  -82.50 -33.00 150.00  162
 62  \w   -151.00 -55.00   0.50    0.20    --  -82.50 -77.00  90.00  192
 63  \w   -151.00 -55.00   0.50    0.20    --  -82.50 -77.00  30.00  192
 64  \w   -151.00 -55.00   0.50    0.20    --  -82.50 -77.00  60.00  192
 65  \w   -151.00 -55.00   0.50    0.20    --  -82.50 -77.00 120.00  192
 66  \w   -151.00 -55.00   0.50    0.20    --  -82.50 -77.00   0.00  192
 67  \w   -151.00 -55.00   0.50    0.20    --  -82.50 -77.00 -60.00  192
 68  \w   -151.00 -55.00   0.50    0.20    --  -82.50 -77.00-180.00  192
 69  \w   -150.00 -58.00   0.50    0.20    --  -82.50 -68.00-150.00  184
 70  \w   -150.00 -58.00   0.50    0.20    --  -82.50 -68.00-120.00  184
 71  \w   -149.00 -67.00   0.50    0.20    --  -82.50 -38.00  94.00  164
;
_diffrn_measurement_device 'four-circle diffractometer'
_diffrn_measurement_device_type 'XtaLAB Synergy, Dualflex, HyPix3000'
_diffrn_measurement_method '\w scans'
_diffrn_radiation_type CuK\a
_diffrn_radiation_wavelength 1.54184
_diffrn_reflns_av_R_equivalents 0.1383
_diffrn_reflns_av_unetI/netI 0.0405
_diffrn_reflns_Laue_measured_fraction_full 0.998
_diffrn_reflns_Laue_measured_fraction_max 0.996
_diffrn_reflns_limit_h_max 9
_diffrn_reflns_limit_h_min -9
_diffrn_reflns_limit_k_max 25
_diffrn_reflns_limit_k_min -27
_diffrn_reflns_limit_l_max 14
_diffrn_reflns_limit_l_min -14
_diffrn_reflns_number 41106
_diffrn_reflns_point_group_measured_fraction_full 0.998
_diffrn_reflns_point_group_measured_fraction_max 0.996
_diffrn_reflns_theta_full 67.684
_diffrn_reflns_theta_max 68.182
_diffrn_reflns_theta_min 3.898
_exptl_absorpt_coefficient_mu 2.956
_exptl_absorpt_correction_T_max 1.00000
_exptl_absorpt_correction_T_min 0.46696
_exptl_absorpt_correction_type multi-scan
_exptl_absorpt_process_details
;
CrysAlisPro 1.171.40.53 (Rigaku Oxford Diffraction, 2019)
Empirical absorption correction using spherical harmonics,
 implemented in SCALE3 ABSPACK scaling algorithm.
;
_exptl_crystal_colour 'clear light colourless'
_exptl_crystal_colour_lustre clear
_exptl_crystal_colour_modifier light
_exptl_crystal_colour_primary colourless
_exptl_crystal_density_diffrn 1.497
_exptl_crystal_description block
_exptl_crystal_F_000 984
_exptl_crystal_size_max 0.4
_exptl_crystal_size_mid 0.2
_exptl_crystal_size_min 0.2
_refine_diff_density_max 0.402
_refine_diff_density_min -0.707
_refine_diff_density_rms 0.087
_refine_ls_extinction_method none
_refine_ls_goodness_of_fit_ref 1.078
_refine_ls_hydrogen_treatment constr
_refine_ls_matrix_type full
_refine_ls_number_parameters 282
_refine_ls_number_reflns 3922
_refine_ls_number_restraints 0
_refine_ls_restrained_S_all 1.078
_refine_ls_R_factor_all 0.0371
_refine_ls_R_factor_gt 0.0367
_refine_ls_shift/su_max 0.001
_refine_ls_shift/su_mean 0.000
_refine_ls_structure_factor_coef Fsqd
_refine_ls_weighting_details 'w=1/[\s^2^(Fo^2^)+(0.0550P)^2^+1.4562P] where P=(Fo^2^+2Fc^2^)/3'
_refine_ls_weighting_scheme calc
_refine_ls_wR_factor_gt 0.0973
_refine_ls_wR_factor_ref 0.0978
_reflns_Friedel_coverage 0.000
_reflns_number_gt 3853
_reflns_number_total 3922
_reflns_threshold_expression 'I > 2\s(I)'
_cod_data_source_file d3cc00289f2.cif
_cod_data_source_block 1_100k_11
_cod_depositor_comments 'Adding full bibliography for 7131501--7131502.cif.'
_cod_database_code 7131501
_shelx_shelxl_version_number 2018/3
_shelx_space_group_comment
;
The symmetry employed for this shelxl refinement is uniquely defined
by the following loop, which should always be used as a source of
symmetry information in preference to the above space-group names.
They are only intended as comments.
;
_shelx_estimated_absorpt_t_max 0.589
_shelx_estimated_absorpt_t_min 0.384
_olex2_refinement_description
;
1. Fixed Uiso
 At 1.2 times of:
  All C(H) groups, All C(H,H) groups
 At 1.5 times of:
  All C(H,H,H) groups
2.a Secondary CH2 refined with riding coordinates:
 C13(H13A,H13B)
2.b Aromatic/amide H refined with riding coordinates:
 C16(H16), C3(H3), C11(H11), C6(H6), C8(H8), C17(H17), C19(H19), C5(H5),
 C7(H7), C18(H18)
2.c Idealised Me refined as rotating group:
 C23(H23A,H23B,H23C), C10(H10A,H10B,H10C)
;
_olex2_submission_special_instructions 'No special instructions were received'
_oxdiff_exptl_absorpt_empirical_details
;
Empirical correction (ABSPACK) includes:
- Absorption correction using spherical harmonics
- Frame scaling
;

loop_
_space_group_symop_operation_xyz
'x, y, z'
'-x, y+1/2, -z+1/2'
'-x, -y, -z'
'x, -y-1/2, z-1/2'

loop_
_atom_site_label
_atom_site_type_symbol
_atom_site_fract_x
_atom_site_fract_y
_atom_site_fract_z
_atom_site_U_iso_or_equiv
_atom_site_adp_type
_atom_site_occupancy
_atom_site_site_symmetry_order
_atom_site_calc_flag
_atom_site_refinement_flags_posn
_atom_site_refinement_flags_adp
_atom_site_refinement_flags_occupancy
_atom_site_disorder_assembly
_atom_site_disorder_group
Br1 Br 1.04183(3) 0.22850(2) 0.49205(2) 0.02154(11) Uani 1 1 d . . . . .
O2 O 0.83093(18) 0.61721(6) 0.69206(12) 0.0211(3) Uani 1 1 d . . . . .
O3 O 0.62769(17) 0.40650(6) 0.16950(11) 0.0175(3) Uani 1 1 d . . . . .
O6 O 0.6047(2) 0.28173(7) 0.04607(12) 0.0238(3) Uani 1 1 d . . . . .
O5 O 0.5683(2) 0.22208(6) 0.19238(13) 0.0229(3) Uani 1 1 d . . . . .
O4 O 0.80053(18) 0.48488(7) 0.17985(14) 0.0272(3) Uani 1 1 d . . . . .
O1 O 0.61379(19) 0.59040(7) 0.56856(14) 0.0295(4) Uani 1 1 d . . . . .
C15 C 0.5042(2) 0.50024(9) 0.14394(15) 0.0163(4) Uani 1 1 d . . . . .
C14 C 0.6610(2) 0.46421(9) 0.16565(16) 0.0168(4) Uani 1 1 d . . . . .
C2 C 0.8353(2) 0.32842(9) 0.43027(16) 0.0180(4) Uani 1 1 d . . . . .
C20 C 0.5148(3) 0.56180(9) 0.13188(16) 0.0184(4) Uani 1 1 d . . . . .
C16 C 0.3462(3) 0.47379(9) 0.13451(16) 0.0199(4) Uani 1 1 d . . . . .
H16 H 0.337357 0.432147 0.140193 0.024 Uiso 1 1 calc R . . . .
C3 C 0.7804(2) 0.38589(9) 0.44618(16) 0.0184(4) Uani 1 1 d . . . . .
H3 H 0.697178 0.402161 0.392550 0.022 Uiso 1 1 calc R . . . .
N1 N 0.7910(3) 0.62120(9) 0.12849(19) 0.0323(5) Uani 1 1 d . . . . .
C11 C 0.7576(2) 0.29225(9) 0.33691(17) 0.0174(4) Uani 1 1 d . . . . .
H11 H 0.730489 0.252675 0.353973 0.021 Uiso 1 1 calc R . . . .
C22 C 0.6274(3) 0.27044(8) 0.14548(18) 0.0182(4) Uani 1 1 d . . . . .
C6 C 1.0181(3) 0.33852(10) 0.60578(17) 0.0215(4) Uani 1 1 d . . . . .
H6 H 1.098059 0.321783 0.661054 0.026 Uiso 1 1 calc R . . . .
C4 C 0.8428(3) 0.42042(9) 0.53779(17) 0.0191(4) Uani 1 1 d . . . . .
C8 C 0.8400(3) 0.52304(9) 0.61433(16) 0.0196(4) Uani 1 1 d . . . . .
H8 H 0.945106 0.517727 0.657843 0.024 Uiso 1 1 calc R . . . .
C17 C 0.2011(3) 0.50793(11) 0.11680(18) 0.0251(5) Uani 1 1 d . . . . .
H17 H 0.093850 0.489444 0.110377 0.030 Uiso 1 1 calc R . . . .
C12 C 0.7213(2) 0.30995(8) 0.22984(16) 0.0163(4) Uani 1 1 d . . . . .
C19 C 0.3686(3) 0.59573(10) 0.11448(17) 0.0233(4) Uani 1 1 d . . . . .
H19 H 0.376270 0.637304 0.106720 0.028 Uiso 1 1 calc R . . . .
C1 C 0.9562(2) 0.30558(10) 0.51253(16) 0.0184(4) Uani 1 1 d . . . . .
C5 C 0.9631(3) 0.39567(10) 0.61794(17) 0.0211(4) Uani 1 1 d . . . . .
H5 H 1.007109 0.418406 0.681060 0.025 Uiso 1 1 calc R . . . .
C7 C 0.7748(3) 0.47975(9) 0.54820(17) 0.0207(4) Uani 1 1 d . . . . .
H7 H 0.673077 0.488385 0.502942 0.025 Uiso 1 1 calc R . . . .
C13 C 0.7753(2) 0.36795(9) 0.18456(17) 0.0177(4) Uani 1 1 d . . . . .
H13A H 0.863339 0.386056 0.238019 0.021 Uiso 1 1 calc R . . . .
H13B H 0.822141 0.362000 0.111504 0.021 Uiso 1 1 calc R . . . .
C9 C 0.7485(3) 0.57910(9) 0.61966(16) 0.0194(4) Uani 1 1 d . . . . .
C18 C 0.2122(3) 0.56862(10) 0.10854(18) 0.0258(5) Uani 1 1 d . . . . .
H18 H 0.112768 0.591776 0.098781 0.031 Uiso 1 1 calc R . . . .
C21 C 0.6732(3) 0.59274(9) 0.13210(18) 0.0230(4) Uani 1 1 d . . . . .
C23 C 0.4773(3) 0.18164(10) 0.11413(19) 0.0258(5) Uani 1 1 d . . . . .
H23A H 0.552186 0.167511 0.059530 0.039 Uiso 1 1 calc GR . . . .
H23B H 0.381039 0.202042 0.074164 0.039 Uiso 1 1 calc GR . . . .
H23C H 0.437346 0.148063 0.155828 0.039 Uiso 1 1 calc GR . . . .
C10 C 0.7458(3) 0.67233(10) 0.70787(19) 0.0258(5) Uani 1 1 d . . . . .
H10A H 0.713364 0.690487 0.634284 0.039 Uiso 1 1 calc GR . . . .
H10B H 0.821309 0.698918 0.753685 0.039 Uiso 1 1 calc GR . . . .
H10C H 0.644978 0.664976 0.746377 0.039 Uiso 1 1 calc GR . . . .

loop_
_atom_site_aniso_label
_atom_site_aniso_U_11
_atom_site_aniso_U_22
_atom_site_aniso_U_33
_atom_site_aniso_U_23
_atom_site_aniso_U_13
_atom_site_aniso_U_12
Br1 0.02195(16) 0.01563(16) 0.02670(16) 0.00231(7) 0.00077(10) 0.00292(7)
O2 0.0203(7) 0.0177(7) 0.0248(7) -0.0040(6) 0.0000(6) 0.0001(6)
O3 0.0159(7) 0.0131(7) 0.0231(7) 0.0015(5) 0.0001(5) 0.0006(5)
O6 0.0293(8) 0.0236(8) 0.0182(7) 0.0005(6) 0.0003(6) -0.0026(6)
O5 0.0276(8) 0.0195(8) 0.0209(7) -0.0001(6) -0.0006(6) -0.0079(6)
O4 0.0164(7) 0.0186(7) 0.0459(9) 0.0045(7) 0.0003(6) -0.0012(6)
O1 0.0252(8) 0.0240(8) 0.0367(9) -0.0046(7) -0.0104(7) 0.0066(6)
C15 0.0172(9) 0.0179(10) 0.0139(9) 0.0019(7) 0.0022(7) 0.0021(8)
C14 0.0185(10) 0.0159(10) 0.0161(9) 0.0005(7) 0.0029(7) -0.0001(8)
C2 0.0169(9) 0.0196(10) 0.0180(9) 0.0016(8) 0.0034(7) -0.0024(8)
C20 0.0212(10) 0.0181(10) 0.0157(9) 0.0005(7) 0.0004(7) -0.0011(8)
C16 0.0204(10) 0.0214(10) 0.0183(9) 0.0039(8) 0.0035(8) -0.0004(8)
C3 0.0168(9) 0.0196(10) 0.0186(9) 0.0017(8) 0.0007(7) 0.0004(8)
N1 0.0297(11) 0.0193(10) 0.0465(12) 0.0073(8) -0.0043(9) -0.0046(8)
C11 0.0159(9) 0.0137(10) 0.0227(10) 0.0010(8) 0.0024(7) 0.0012(7)
C22 0.0172(10) 0.0137(10) 0.0240(11) -0.0005(7) 0.0039(8) 0.0023(7)
C6 0.0189(10) 0.0245(11) 0.0204(10) 0.0029(8) -0.0008(8) 0.0019(8)
C4 0.0195(10) 0.0192(10) 0.0188(9) 0.0000(8) 0.0032(7) -0.0015(8)
C8 0.0180(10) 0.0210(11) 0.0196(10) -0.0001(8) 0.0011(8) 0.0009(8)
C17 0.0186(10) 0.0366(13) 0.0199(10) 0.0068(9) 0.0010(8) 0.0011(9)
C12 0.0161(9) 0.0126(9) 0.0205(9) -0.0019(7) 0.0033(7) 0.0013(7)
C19 0.0301(11) 0.0190(10) 0.0208(10) 0.0015(8) 0.0023(8) 0.0059(9)
C1 0.0178(10) 0.0160(10) 0.0221(10) 0.0029(7) 0.0057(8) 0.0016(7)
C5 0.0207(10) 0.0227(11) 0.0196(10) -0.0028(8) 0.0003(8) -0.0006(8)
C7 0.0200(10) 0.0231(11) 0.0188(9) 0.0004(8) 0.0007(8) 0.0022(8)
C13 0.0148(9) 0.0157(10) 0.0224(10) 0.0015(8) 0.0013(7) 0.0024(7)
C9 0.0201(10) 0.0206(10) 0.0175(9) 0.0005(8) 0.0026(8) -0.0010(8)
C18 0.0233(11) 0.0323(12) 0.0218(10) 0.0061(9) 0.0022(8) 0.0118(9)
C21 0.0261(11) 0.0153(10) 0.0264(11) 0.0031(8) -0.0033(8) 0.0020(9)
C23 0.0275(11) 0.0225(11) 0.0268(11) -0.0048(8) -0.0001(9) -0.0081(9)
C10 0.0298(11) 0.0177(10) 0.0300(11) -0.0032(9) 0.0038(9) 0.0010(9)

loop_
_atom_type_symbol
_atom_type_description
_atom_type_scat_dispersion_real
_atom_type_scat_dispersion_imag
_atom_type_scat_source
C C 0.0181 0.0091 'International Tables Vol C Tables 4.2.6.8 and 6.1.1.4'
H H 0.0000 0.0000 'International Tables Vol C Tables 4.2.6.8 and 6.1.1.4'
Br Br -0.6763 1.2805 'International Tables Vol C Tables 4.2.6.8 and 6.1.1.4'
N N 0.0311 0.0180 'International Tables Vol C Tables 4.2.6.8 and 6.1.1.4'
O O 0.0492 0.0322 'International Tables Vol C Tables 4.2.6.8 and 6.1.1.4'

loop_
_geom_angle_atom_site_label_1
_geom_angle_atom_site_label_2
_geom_angle_atom_site_label_3
_geom_angle
_geom_angle_site_symmetry_1
_geom_angle_site_symmetry_3
_geom_angle_publ_flag
C9 O2 C10 115.61(16) . . ?
C14 O3 C13 115.33(15) . . ?
C22 O5 C23 115.14(17) . . ?
C20 C15 C14 120.11(17) . . ?
C16 C15 C14 121.03(18) . . ?
C16 C15 C20 118.86(18) . . ?
O3 C14 C15 111.99(16) . . ?
O4 C14 O3 124.05(18) . . ?
O4 C14 C15 123.95(18) . . ?
C3 C2 C11 120.64(18) . . ?
C3 C2 C1 116.99(18) . . ?
C1 C2 C11 122.14(19) . . ?
C15 C20 C21 122.86(18) . . ?
C19 C20 C15 120.26(19) . . ?
C19 C20 C21 116.84(19) . . ?
C15 C16 H16 119.8 . . ?
C15 C16 C17 120.49(19) . . ?
C17 C16 H16 119.8 . . ?
C2 C3 H3 118.7 . . ?
C2 C3 C4 122.56(18) . . ?
C4 C3 H3 118.7 . . ?
C2 C11 H11 117.0 . . ?
C12 C11 C2 126.02(18) . . ?
C12 C11 H11 117.0 . . ?
O6 C22 O5 123.96(19) . . ?
O6 C22 C12 123.34(18) . . ?
O5 C22 C12 112.68(18) . . ?
C1 C6 H6 120.1 . . ?
C5 C6 H6 120.1 . . ?
C5 C6 C1 119.82(19) . . ?
C3 C4 C5 118.41(19) . . ?
C3 C4 C7 118.43(18) . . ?
C5 C4 C7 123.11(18) . . ?
C7 C8 H8 120.2 . . ?
C7 C8 C9 119.70(19) . . ?
C9 C8 H8 120.2 . . ?
C16 C17 H17 119.8 . . ?
C18 C17 C16 120.3(2) . . ?
C18 C17 H17 119.8 . . ?
C11 C12 C22 120.51(18) . . ?
C11 C12 C13 124.14(18) . . ?
C22 C12 C13 115.31(17) . . ?
C20 C19 H19 120.0 . . ?
C18 C19 C20 119.9(2) . . ?
C18 C19 H19 120.0 . . ?
C2 C1 Br1 118.73(15) . . ?
C6 C1 Br1 119.54(15) . . ?
C6 C1 C2 121.7(2) . . ?
C6 C5 C4 120.51(19) . . ?
C6 C5 H5 119.7 . . ?
C4 C5 H5 119.7 . . ?
C4 C7 H7 116.5 . . ?
C8 C7 C4 126.99(19) . . ?
C8 C7 H7 116.5 . . ?
O3 C13 C12 108.09(15) . . ?
O3 C13 H13A 110.1 . . ?
O3 C13 H13B 110.1 . . ?
C12 C13 H13A 110.1 . . ?
C12 C13 H13B 110.1 . . ?
H13A C13 H13B 108.4 . . ?
O2 C9 C8 111.64(17) . . ?
O1 C9 O2 122.74(19) . . ?
O1 C9 C8 125.60(19) . . ?
C17 C18 C19 120.07(19) . . ?
C17 C18 H18 120.0 . . ?
C19 C18 H18 120.0 . . ?
N1 C21 C20 174.2(2) . . ?
O5 C23 H23A 109.5 . . ?
O5 C23 H23B 109.5 . . ?
O5 C23 H23C 109.5 . . ?
H23A C23 H23B 109.5 . . ?
H23A C23 H23C 109.5 . . ?
H23B C23 H23C 109.5 . . ?
O2 C10 H10A 109.5 . . ?
O2 C10 H10B 109.5 . . ?
O2 C10 H10C 109.5 . . ?
H10A C10 H10B 109.5 . . ?
H10A C10 H10C 109.5 . . ?
H10B C10 H10C 109.5 . . ?

loop_
_geom_bond_atom_site_label_1
_geom_bond_atom_site_label_2
_geom_bond_distance
_geom_bond_site_symmetry_2
_geom_bond_publ_flag
Br1 C1 1.902(2) . ?
O2 C9 1.346(2) . ?
O2 C10 1.444(3) . ?
O3 C14 1.337(2) . ?
O3 C13 1.465(2) . ?
O6 C22 1.208(3) . ?
O5 C22 1.338(2) . ?
O5 C23 1.451(3) . ?
O4 C14 1.206(2) . ?
O1 C9 1.210(3) . ?
C15 C14 1.496(3) . ?
C15 C20 1.407(3) . ?
C15 C16 1.392(3) . ?
C2 C3 1.394(3) . ?
C2 C11 1.469(3) . ?
C2 C1 1.405(3) . ?
C20 C19 1.397(3) . ?
C20 C21 1.447(3) . ?
C16 H16 0.9500 . ?
C16 C17 1.393(3) . ?
C3 H3 0.9500 . ?
C3 C4 1.395(3) . ?
N1 C21 1.145(3) . ?
C11 H11 0.9500 . ?
C11 C12 1.341(3) . ?
C22 C12 1.493(3) . ?
C6 H6 0.9500 . ?
C6 C1 1.389(3) . ?
C6 C5 1.381(3) . ?
C4 C5 1.403(3) . ?
C4 C7 1.461(3) . ?
C8 H8 0.9500 . ?
C8 C7 1.332(3) . ?
C8 C9 1.471(3) . ?
C17 H17 0.9500 . ?
C17 C18 1.384(3) . ?
C12 C13 1.501(3) . ?
C19 H19 0.9500 . ?
C19 C18 1.388(3) . ?
C5 H5 0.9500 . ?
C7 H7 0.9500 . ?
C13 H13A 0.9900 . ?
C13 H13B 0.9900 . ?
C18 H18 0.9500 . ?
C23 H23A 0.9800 . ?
C23 H23B 0.9800 . ?
C23 H23C 0.9800 . ?
C10 H10A 0.9800 . ?
C10 H10B 0.9800 . ?
C10 H10C 0.9800 . ?

loop_
_geom_torsion_atom_site_label_1
_geom_torsion_atom_site_label_2
_geom_torsion_atom_site_label_3
_geom_torsion_atom_site_label_4
_geom_torsion
_geom_torsion_site_symmetry_1
_geom_torsion_site_symmetry_2
_geom_torsion_site_symmetry_3
_geom_torsion_site_symmetry_4
_geom_torsion_publ_flag
O6 C22 C12 C11 -173.0(2) . . . . ?
O6 C22 C12 C13 4.8(3) . . . . ?
O5 C22 C12 C11 8.4(3) . . . . ?
O5 C22 C12 C13 -173.89(16) . . . . ?
C15 C20 C19 C18 -0.3(3) . . . . ?
C15 C16 C17 C18 -0.1(3) . . . . ?
C14 O3 C13 C12 159.04(16) . . . . ?
C14 C15 C20 C19 -178.37(17) . . . . ?
C14 C15 C20 C21 4.2(3) . . . . ?
C14 C15 C16 C17 178.56(18) . . . . ?
C2 C3 C4 C5 -1.3(3) . . . . ?
C2 C3 C4 C7 -178.81(18) . . . . ?
C2 C11 C12 C22 -174.14(18) . . . . ?
C2 C11 C12 C13 8.3(3) . . . . ?
C20 C15 C14 O3 -177.07(16) . . . . ?
C20 C15 C14 O4 4.1(3) . . . . ?
C20 C15 C16 C17 -1.9(3) . . . . ?
C20 C19 C18 C17 -1.7(3) . . . . ?
C16 C15 C14 O3 2.5(2) . . . . ?
C16 C15 C14 O4 -176.38(19) . . . . ?
C16 C15 C20 C19 2.1(3) . . . . ?
C16 C15 C20 C21 -175.37(18) . . . . ?
C16 C17 C18 C19 1.9(3) . . . . ?
C3 C2 C11 C12 45.1(3) . . . . ?
C3 C2 C1 Br1 -177.64(14) . . . . ?
C3 C2 C1 C6 0.2(3) . . . . ?
C3 C4 C5 C6 0.1(3) . . . . ?
C3 C4 C7 C8 -165.1(2) . . . . ?
C11 C2 C3 C4 175.69(18) . . . . ?
C11 C2 C1 Br1 7.9(3) . . . . ?
C11 C2 C1 C6 -174.26(18) . . . . ?
C11 C12 C13 O3 -106.0(2) . . . . ?
C22 C12 C13 O3 76.4(2) . . . . ?
C1 C2 C3 C4 1.2(3) . . . . ?
C1 C2 C11 C12 -140.7(2) . . . . ?
C1 C6 C5 C4 1.1(3) . . . . ?
C5 C6 C1 Br1 176.49(15) . . . . ?
C5 C6 C1 C2 -1.3(3) . . . . ?
C5 C4 C7 C8 17.6(3) . . . . ?
C7 C4 C5 C6 177.50(19) . . . . ?
C7 C8 C9 O2 178.78(19) . . . . ?
C7 C8 C9 O1 0.5(3) . . . . ?
C13 O3 C14 O4 -4.2(3) . . . . ?
C13 O3 C14 C15 176.93(15) . . . . ?
C9 C8 C7 C4 -176.05(18) . . . . ?
C21 C20 C19 C18 177.32(19) . . . . ?
C23 O5 C22 O6 2.0(3) . . . . ?
C23 O5 C22 C12 -179.34(17) . . . . ?
C10 O2 C9 O1 1.8(3) . . . . ?
C10 O2 C9 C8 -176.55(17) . . . . ?
